data_7041772
loop_
_publ_author_name
'Horstmann, Jan'
'Niemann, Mark'
'Berthold, Katar\'ina'
'Mix, Andreas'
'Neumann, Beate'
'Stammler, Hans-Georg'
'Mitzel, Norbert W.'

_publ_section_title
;
 Fluoride complexation by bidentate silicon Lewis acids.
;
_journal_issue 6
_journal_name_full 'Dalton transactions (Cambridge, England : 2003)'
_journal_page_first 1898
_journal_page_last 1913
_journal_paper_doi 10.1039/c6dt04608h
_journal_volume 46
_journal_year 2017
_chemical_formula_moiety 'C20 H26 Cl2 Si3'
_chemical_formula_sum 'C20 H26 Cl2 Si3'
_chemical_formula_weight 421.58
_chemical_name_systematic
;
 ?
;
_space_group_crystal_system monoclinic
_space_group_IT_number 15
_space_group_name_Hall '-C 2yc'
_space_group_name_H-M_alt 'C 1 2/c 1'
_symmetry_space_group_name_Hall '-C 2yc'
_symmetry_space_group_name_H-M 'C 1 2/c 1'
_atom_sites_solution_hydrogens geom
_atom_sites_solution_primary direct
_audit_creation_date 2014-12-03
_audit_creation_method
;
  Olex2 1.2-ac2
  (compiled 2012.03.27 svn.r2268, GUI svn.r4156)
;
_audit_update_record
;
2016-12-01 deposited with the CCDC.
2017-01-12 downloaded from the CCDC.
;
_cell_angle_alpha 90
_cell_angle_beta 90.416(3)
_cell_angle_gamma 90
_cell_formula_units_Z 4
_cell_length_a 17.3643(4)
_cell_length_b 11.5112(3)
_cell_length_c 11.4420(3)
_cell_measurement_reflns_used 21088
_cell_measurement_temperature 100.00(10)
_cell_measurement_theta_max 30.0440
_cell_measurement_theta_min 2.3350
_cell_volume 2287.01(10)
_computing_cell_refinement
;
CrysAlisPro, Agilent Technologies,
Version 1.171.37.35 (release 13-08-2014 CrysAlis171 .NET)
(compiled Aug 13 2014,18:06:01)
;
_computing_data_collection
;
CrysAlisPro, Agilent Technologies,
Version 1.171.37.35 (release 13-08-2014 CrysAlis171 .NET)
(compiled Aug 13 2014,18:06:01)
;
_computing_data_reduction
;
CrysAlisPro, Agilent Technologies,
Version 1.171.37.35 (release 13-08-2014 CrysAlis171 .NET)
(compiled Aug 13 2014,18:06:01)
;
_computing_molecular_graphics
;
O. V. Dolomanov, L. J. Bourhis, R. J. Gildea, J. A. K. Howard and H. Puschmann,
OLEX2: a complete structure solution, refinement and analysis program.
J. Appl. Cryst. (2009). 42, 339-341.
;
_computing_publication_material
;
O. V. Dolomanov, L. J. Bourhis, R. J. Gildea, J. A. K. Howard and H. Puschmann,
OLEX2: a complete structure solution, refinement and analysis program.
J. Appl. Cryst. (2009). 42, 339-341.
;
_computing_structure_refinement
;
SHELXL, G.M. Sheldrick, Acta Cryst.
(2008). A64, 112-122
;
_computing_structure_solution
;
SHELXS, G.M. Sheldrick, Acta Cryst.
(2008). A64, 112-122
;
_diffrn_ambient_environment N~2~
_diffrn_ambient_temperature 100.00(10)
_diffrn_detector 'CCD plate'
_diffrn_detector_area_resol_mean 8.0951
_diffrn_detector_type Eos
_diffrn_measured_fraction_theta_full 0.997
_diffrn_measured_fraction_theta_max 0.9484
_diffrn_measurement_details
;
#__ type_ start__ end____ width___ exp.time_
  1 omega  -38.00   76.00   1.0000   22.0000
omega____ theta____ kappa____ phi______ frames
    -       -0.0781   57.0000  -60.0000 114

#__ type_ start__ end____ width___ exp.time_
  2 omega   -3.00  111.00   1.0000    5.0000
omega____ theta____ kappa____ phi______ frames
    -       35.2706   57.0000  -30.0000 114

#__ type_ start__ end____ width___ exp.time_
  3 omega  -46.00   71.00   1.0000    5.0000
omega____ theta____ kappa____ phi______ frames
    -       35.2706  -38.0000  -30.0000 117

#__ type_ start__ end____ width___ exp.time_
  4 omega  -46.00   71.00   1.0000    5.0000
omega____ theta____ kappa____ phi______ frames
    -       35.2706  -38.0000   90.0000 117

#__ type_ start__ end____ width___ exp.time_
  5 omega  -39.00   -7.00   1.0000    5.0000
omega____ theta____ kappa____ phi______ frames
    -       35.2706  133.0000  125.0746 32

#__ type_ start__ end____ width___ exp.time_
  6 omega   -3.00  111.00   1.0000    5.0000
omega____ theta____ kappa____ phi______ frames
    -       35.2706   57.0000  -90.0000 114

#__ type_ start__ end____ width___ exp.time_
  7 omega   -8.00  120.00   1.0000    5.0000
omega____ theta____ kappa____ phi______ frames
    -       35.2706   77.0000    0.0000 128

#__ type_ start__ end____ width___ exp.time_
  8 omega   -8.00  120.00   1.0000    5.0000
omega____ theta____ kappa____ phi______ frames
    -       35.2706   77.0000   60.0000 128

#__ type_ start__ end____ width___ exp.time_
  9 omega  -20.00   90.00   1.0000    5.0000
omega____ theta____ kappa____ phi______ frames
    -       35.2706  -99.0000   90.0000 110

#__ type_ start__ end____ width___ exp.time_
 10 omega   -3.00  111.00   1.0000    5.0000
omega____ theta____ kappa____ phi______ frames
    -       35.2706   57.0000 -150.0000 114

#__ type_ start__ end____ width___ exp.time_
 11 omega   -3.00  111.00   1.0000    5.0000
omega____ theta____ kappa____ phi______ frames
    -       35.2706   57.0000  150.0000 114

#__ type_ start__ end____ width___ exp.time_
 12 omega -105.00   -2.00   1.0000    5.0000
omega____ theta____ kappa____ phi______ frames
    -      -35.4269  125.0000  -60.0000 103

#__ type_ start__ end____ width___ exp.time_
 13 omega  -73.00   41.00   1.0000    5.0000
omega____ theta____ kappa____ phi______ frames
    -      -35.4269   57.0000  -60.0000 114

#__ type_ start__ end____ width___ exp.time_
 14 omega  -94.00  -35.00   1.0000   22.0000
omega____ theta____ kappa____ phi______ frames
    -       -0.0781 -178.0000   30.0000 59

#__ type_ start__ end____ width___ exp.time_
 15 omega  -56.00  126.00   1.0000    5.0000
omega____ theta____ kappa____ phi______ frames
    -       35.2706    0.0000 -150.0000 182

#__ type_ start__ end____ width___ exp.time_
 16 omega    2.00  105.00   1.0000    5.0000
omega____ theta____ kappa____ phi______ frames
    -       35.2706 -125.0000   60.0000 103

#__ type_ start__ end____ width___ exp.time_
 17 omega  -56.00  126.00   1.0000    5.0000
omega____ theta____ kappa____ phi______ frames
    -       35.2706    0.0000 -180.0000 182

#__ type_ start__ end____ width___ exp.time_
 18 omega  -32.00    1.00   1.0000    5.0000
omega____ theta____ kappa____ phi______ frames
    -       35.2706  122.0000 -157.9822 33

#__ type_ start__ end____ width___ exp.time_
 19 omega  -56.00  126.00   1.0000    5.0000
omega____ theta____ kappa____ phi______ frames
    -       35.2706    0.0000 -120.0000 182

#__ type_ start__ end____ width___ exp.time_
 20 omega  -56.00  126.00   1.0000    5.0000
omega____ theta____ kappa____ phi______ frames
    -       35.2706    0.0000  -90.0000 182

#__ type_ start__ end____ width___ exp.time_
 21 omega  -56.00  126.00   1.0000    5.0000
omega____ theta____ kappa____ phi______ frames
    -       35.2706    0.0000  -60.0000 182

#__ type_ start__ end____ width___ exp.time_
 22 omega  -56.00  126.00   1.0000    5.0000
omega____ theta____ kappa____ phi______ frames
    -       35.2706    0.0000  -30.0000 182

#__ type_ start__ end____ width___ exp.time_
 23 omega  -56.00  126.00   1.0000    5.0000
omega____ theta____ kappa____ phi______ frames
    -       35.2706    0.0000    0.0000 182

#__ type_ start__ end____ width___ exp.time_
 24 omega  -73.00   41.00   1.0000    5.0000
omega____ theta____ kappa____ phi______ frames
    -      -35.4269   57.0000 -120.0000 114

#__ type_ start__ end____ width___ exp.time_
 25 omega  -38.00   76.00   1.0000   22.0000
omega____ theta____ kappa____ phi______ frames
    -       -0.0781   57.0000 -150.0000 114

#__ type_ start__ end____ width___ exp.time_
 26 omega  -56.00   60.00   1.0000    5.0000
omega____ theta____ kappa____ phi______ frames
    -       35.2706    0.0000   60.0000 116

#__ type_ start__ end____ width___ exp.time_
 27 omega  -56.00  126.00   1.0000    5.0000
omega____ theta____ kappa____ phi______ frames
    -       35.2706    0.0000   30.0000 182
;
_diffrn_measurement_device 'four-circle diffractometer'
_diffrn_measurement_device_type 'SuperNova, Single source at offset, Eos'
_diffrn_measurement_method '\w scans'
_diffrn_orient_matrix_UB_11 0.0299965000
_diffrn_orient_matrix_UB_12 0.0376300000
_diffrn_orient_matrix_UB_13 0.0188070000
_diffrn_orient_matrix_UB_21 0.0246025000
_diffrn_orient_matrix_UB_22 -0.0485155000
_diffrn_orient_matrix_UB_23 0.0082545000
_diffrn_orient_matrix_UB_31 0.0127969000
_diffrn_orient_matrix_UB_32 0.0052611000
_diffrn_orient_matrix_UB_33 -0.0584822000
_diffrn_radiation_monochromator mirror
_diffrn_radiation_probe x-ray
_diffrn_radiation_type 'Mo K\a'
_diffrn_radiation_wavelength 0.71073
_diffrn_reflns_av_R_equivalents 0.0814
_diffrn_reflns_av_unetI/netI 0.0259
_diffrn_reflns_Laue_measured_fraction_full 0.997
_diffrn_reflns_Laue_measured_fraction_max 0.995
_diffrn_reflns_limit_h_max 21
_diffrn_reflns_limit_h_min -21
_diffrn_reflns_limit_k_max 14
_diffrn_reflns_limit_k_min -14
_diffrn_reflns_limit_l_max 14
_diffrn_reflns_limit_l_min -14
_diffrn_reflns_number 44651
_diffrn_reflns_point_group_measured_fraction_full 0.997
_diffrn_reflns_point_group_measured_fraction_max 0.995
_diffrn_reflns_theta_full 25.242
_diffrn_reflns_theta_max 26.388
_diffrn_reflns_theta_min 2.123
_diffrn_source 'SuperNova (Mo) X-ray Source'
_exptl_absorpt_coefficient_mu 0.443
_exptl_absorpt_correction_T_max 1.000
_exptl_absorpt_correction_T_min 0.371
_exptl_absorpt_correction_type gaussian
_exptl_absorpt_process_details
;
CrysAlisPro, Agilent Technologies,
Version 1.171.37.35 (release 13-08-2014 CrysAlis171 .NET)
(compiled Aug 13 2014,18:06:01)
Numerical absorption correction based on gaussian integration over
            a multifaceted crystal model
Empirical absorption correction using spherical harmonics,
 implemented in SCALE3 ABSPACK scaling algorithm.
;
_exptl_crystal_colour 'clear colourless'
_exptl_crystal_colour_lustre clear
_exptl_crystal_colour_primary colourless
_exptl_crystal_density_diffrn 1.224
_exptl_crystal_description plate
_exptl_crystal_F_000 888
_exptl_crystal_size_max 0.4331
_exptl_crystal_size_mid 0.1662
_exptl_crystal_size_min 0.1244
_refine_diff_density_max 0.396
_refine_diff_density_min -0.275
_refine_diff_density_rms 0.055
_refine_ls_extinction_method none
_refine_ls_goodness_of_fit_ref 1.076
_refine_ls_hydrogen_treatment constr
_refine_ls_matrix_type full
_refine_ls_number_parameters 116
_refine_ls_number_reflns 2333
_refine_ls_number_restraints 0
_refine_ls_restrained_S_all 1.076
_refine_ls_R_factor_all 0.0383
_refine_ls_R_factor_gt 0.0323
_refine_ls_shift/su_max 0.000
_refine_ls_shift/su_mean 0.000
_refine_ls_structure_factor_coef Fsqd
_refine_ls_weighting_details
;
 w=1/[\s^2^(Fo^2^)+(0.0411P)^2^+2.1850P]
 where P=(Fo^2^+2Fc^2^)/3
;
_refine_ls_weighting_scheme calc
_refine_ls_wR_factor_gt 0.0826
_refine_ls_wR_factor_ref 0.0848
_reflns_Friedel_coverage 0.000
_reflns_number_gt 2003
_reflns_number_total 2333
_reflns_threshold_expression 'I > 2\s(I)'
_cod_data_source_file c6dt04608h2.cif
_cod_data_source_block horst28
_cod_depositor_comments 'Adding full bibliography for 7041769--7041777.cif.'
_cod_original_cell_volume 2287.02(10)
_cod_database_code 7041772
_chemical_oxdiff_formula 'C20 H33 Si3 Cl2'
_diffrn_oxdiff_twin_integration_method simultaneous
_shelx_space_group_comment
;
The symmetry employed for this shelxl refinement is uniquely defined
by the following loop, which should always be used as a source of
symmetry information in preference to the above space-group names.
They are only intended as comments.
;
_shelxl_version_number 2013-2

loop_
_space_group_symop_operation_xyz
'x, y, z'
'-x, y, -z+1/2'
'x+1/2, y+1/2, z'
'-x+1/2, y+1/2, -z+1/2'
'-x, -y, -z'
'x, -y, z-1/2'
'-x+1/2, -y+1/2, -z'
'x+1/2, -y+1/2, z-1/2'

loop_
_atom_site_label
_atom_site_type_symbol
_atom_site_fract_x
_atom_site_fract_y
_atom_site_fract_z
_atom_site_U_iso_or_equiv
_atom_site_adp_type
_atom_site_occupancy
_atom_site_site_symmetry_order
_atom_site_calc_flag
_atom_site_refinement_flags_posn
_atom_site_refinement_flags_adp
_atom_site_refinement_flags_occupancy
Cl1 Cl 0.82731(2) 0.55880(3) 0.28008(4) 0.02601(14) Uani 1 1 d . . .
Si1 Si 0.5000 0.60709(5) 0.2500 0.01600(16) Uani 1 2 d S T P
Si2 Si 0.74073(3) 0.43819(4) 0.24385(4) 0.01685(13) Uani 1 1 d . . .
C1 C 0.58748(9) 0.51425(13) 0.26942(14) 0.0179(3) Uani 1 1 d . . .
H1 H 0.5848 0.4549 0.3243 0.022 Uiso 1 1 calc R U .
C2 C 0.65336(9) 0.52577(14) 0.21136(14) 0.0186(3) Uani 1 1 d . . .
H2 H 0.6557 0.5804 0.1516 0.022 Uiso 1 1 calc R U .
C3 C 0.77241(11) 0.35219(17) 0.11696(16) 0.0302(4) Uani 1 1 d . . .
H3A H 0.7335 0.2962 0.0971 0.045 Uiso 1 1 calc R U .
H3B H 0.8195 0.3126 0.1361 0.045 Uiso 1 1 calc R U .
H3C H 0.7807 0.4029 0.0517 0.045 Uiso 1 1 calc R U .
C4 C 0.72743(10) 0.34926(15) 0.37669(15) 0.0230(4) Uani 1 1 d . . .
H4A H 0.7744 0.3087 0.3945 0.034 Uiso 1 1 calc R U .
H4B H 0.6868 0.2941 0.3635 0.034 Uiso 1 1 calc R U .
H4C H 0.7142 0.3988 0.4410 0.034 Uiso 1 1 calc R U .
C5 C 0.50812(9) 0.69980(13) 0.11655(14) 0.0170(3) Uani 1 1 d . . .
C6 C 0.55178(10) 0.80212(14) 0.11744(15) 0.0223(4) Uani 1 1 d . . .
H6 H 0.5773 0.8240 0.1857 0.027 Uiso 1 1 calc R U .
C7 C 0.55781(10) 0.87151(16) 0.01897(16) 0.0254(4) Uani 1 1 d . . .
H7 H 0.5875 0.9387 0.0215 0.030 Uiso 1 1 calc R U .
C8 C 0.51965(10) 0.84091(15) -0.08335(15) 0.0238(4) Uani 1 1 d . . .
H8 H 0.5234 0.8875 -0.1494 0.029 Uiso 1 1 calc R U .
C9 C 0.47590(10) 0.74039(15) -0.08635(15) 0.0244(4) Uani 1 1 d . . .
H9 H 0.4500 0.7196 -0.1547 0.029 Uiso 1 1 calc R U .
C10 C 0.47041(10) 0.67068(14) 0.01160(15) 0.0213(4) Uani 1 1 d . . .
H10 H 0.4411 0.6031 0.0079 0.026 Uiso 1 1 calc R U .

loop_
_atom_site_aniso_label
_atom_site_aniso_U_11
_atom_site_aniso_U_22
_atom_site_aniso_U_33
_atom_site_aniso_U_23
_atom_site_aniso_U_13
_atom_site_aniso_U_12
Cl1 0.0211(2) 0.0231(2) 0.0338(3) 0.00379(18) -0.00314(18) -0.00234(15)
Si1 0.0158(3) 0.0175(3) 0.0147(3) 0.000 -0.0015(2) 0.000
Si2 0.0186(2) 0.0169(2) 0.0151(3) 0.00049(17) 0.00039(18) 0.00216(16)
C1 0.0209(8) 0.0157(7) 0.0170(8) 0.0006(6) -0.0029(6) 0.0006(6)
C2 0.0216(8) 0.0186(8) 0.0157(8) 0.0020(6) -0.0017(7) 0.0017(6)
C3 0.0375(10) 0.0307(10) 0.0225(10) -0.0053(8) 0.0032(8) 0.0091(8)
C4 0.0254(9) 0.0219(8) 0.0216(9) 0.0051(7) -0.0004(7) 0.0014(7)
C5 0.0160(7) 0.0199(7) 0.0151(8) -0.0006(6) -0.0002(6) 0.0034(6)
C6 0.0222(8) 0.0257(9) 0.0188(9) -0.0007(7) -0.0056(7) -0.0024(7)
C7 0.0263(9) 0.0248(8) 0.0249(10) 0.0037(7) -0.0044(7) -0.0069(7)
C8 0.0274(9) 0.0270(9) 0.0169(9) 0.0045(7) -0.0003(7) 0.0006(7)
C9 0.0284(9) 0.0281(9) 0.0166(9) -0.0033(7) -0.0054(7) -0.0003(7)
C10 0.0249(8) 0.0193(8) 0.0196(9) -0.0032(7) -0.0019(7) -0.0017(7)

loop_
_atom_type_symbol
_atom_type_description
_atom_type_scat_dispersion_real
_atom_type_scat_dispersion_imag
_atom_type_scat_source
C C 0.0033 0.0016 'International Tables Vol C Tables 4.2.6.8 and 6.1.1.4'
H H 0.0000 0.0000 'International Tables Vol C Tables 4.2.6.8 and 6.1.1.4'
Cl Cl 0.1484 0.1585 'International Tables Vol C Tables 4.2.6.8 and 6.1.1.4'
Si Si 0.0817 0.0704 'International Tables Vol C Tables 4.2.6.8 and 6.1.1.4'

loop_
_exptl_crystal_face_index_h
_exptl_crystal_face_index_k
_exptl_crystal_face_index_l
_exptl_crystal_face_perp_dist
_exptl_oxdiff_crystal_face_indexfrac_h
_exptl_oxdiff_crystal_face_indexfrac_k
_exptl_oxdiff_crystal_face_indexfrac_l
_exptl_oxdiff_crystal_face_x
_exptl_oxdiff_crystal_face_y
_exptl_oxdiff_crystal_face_z
5 -5 1 0.0612 4.9986 -4.9956 1.0007 -0.0192 0.3736 -0.0208
-5 5 -1 0.0632 -4.9986 4.9956 -1.0007 0.0192 -0.3736 0.0208
5 2 0 0.0831 4.9926 1.9961 -0.0112 0.2247 0.0259 0.0750
-5 -2 0 0.0831 -4.9926 -1.9961 0.0112 -0.2247 -0.0259 -0.0750
1 1 5 0.1928 1.0133 0.9998 4.9987 0.1620 0.0177 -0.2741
-1 -1 -5 0.1928 -1.0133 -0.9998 -4.9987 -0.1620 -0.0177 0.2741
-15 12 5 0.1158 -14.9705 11.9923 5.0059 0.0964 -0.9088 -0.4212
15 -12 -5 0.1158 14.9705 -11.9923 -5.0059 -0.0964 0.9088 0.4212

loop_
_geom_angle_atom_site_label_1
_geom_angle_atom_site_label_2
_geom_angle_atom_site_label_3
_geom_angle
_geom_angle_site_symmetry_1
_geom_angle_site_symmetry_3
C1 Si1 C1 110.26(10) 2_655 .
C5 Si1 C1 110.95(7) 2_655 2_655
C5 Si1 C1 107.18(7) . 2_655
C5 Si1 C1 110.95(7) . .
C5 Si1 C1 107.18(7) 2_655 .
C5 Si1 C5 110.36(10) . 2_655
C2 Si2 Cl1 105.37(5) . .
C3 Si2 Cl1 107.16(7) . .
C3 Si2 C2 112.44(8) . .
C3 Si2 C4 112.94(9) . .
C4 Si2 Cl1 107.42(6) . .
C4 Si2 C2 111.01(8) . .
Si1 C1 H1 117.2 . .
C2 C1 Si1 125.68(13) . .
C2 C1 H1 117.2 . .
Si2 C2 H2 118.4 . .
C1 C2 Si2 123.29(13) . .
C1 C2 H2 118.4 . .
Si2 C3 H3A 109.5 . .
Si2 C3 H3B 109.5 . .
Si2 C3 H3C 109.5 . .
H3A C3 H3B 109.5 . .
H3A C3 H3C 109.5 . .
H3B C3 H3C 109.5 . .
Si2 C4 H4A 109.5 . .
Si2 C4 H4B 109.5 . .
Si2 C4 H4C 109.5 . .
H4A C4 H4B 109.5 . .
H4A C4 H4C 109.5 . .
H4B C4 H4C 109.5 . .
C6 C5 Si1 121.21(13) . .
C6 C5 C10 117.13(15) . .
C10 C5 Si1 121.66(12) . .
C5 C6 H6 119.2 . .
C7 C6 C5 121.52(16) . .
C7 C6 H6 119.2 . .
C6 C7 H7 119.9 . .
C6 C7 C8 120.11(16) . .
C8 C7 H7 119.9 . .
C7 C8 H8 120.3 . .
C9 C8 C7 119.48(16) . .
C9 C8 H8 120.3 . .
C8 C9 H9 119.8 . .
C10 C9 C8 120.40(16) . .
C10 C9 H9 119.8 . .
C5 C10 H10 119.3 . .
C9 C10 C5 121.36(16) . .
C9 C10 H10 119.3 . .

loop_
_geom_bond_atom_site_label_1
_geom_bond_atom_site_label_2
_geom_bond_distance
_geom_bond_site_symmetry_2
Cl1 Si2 2.0858(6) .
Si1 C1 1.8693(16) .
Si1 C1 1.8692(16) 2_655
Si1 C5 1.8691(17) 2_655
Si1 C5 1.8691(17) .
Si2 C2 1.8568(16) .
Si2 C3 1.8445(18) .
Si2 C4 1.8484(17) .
C1 H1 0.9300 .
C1 C2 1.334(2) .
C2 H2 0.9300 .
C3 H3A 0.9600 .
C3 H3B 0.9600 .
C3 H3C 0.9600 .
C4 H4A 0.9600 .
C4 H4B 0.9600 .
C4 H4C 0.9600 .
C5 C6 1.401(2) .
C5 C10 1.404(2) .
C6 H6 0.9300 .
C6 C7 1.386(2) .
C7 H7 0.9300 .
C7 C8 1.387(2) .
C8 H8 0.9300 .
C8 C9 1.385(2) .
C9 H9 0.9300 .
C9 C10 1.382(2) .
C10 H10 0.9300 .

loop_
_geom_torsion_atom_site_label_1
_geom_torsion_atom_site_label_2
_geom_torsion_atom_site_label_3
_geom_torsion_atom_site_label_4
_geom_torsion
_geom_torsion_site_symmetry_1
Cl1 Si2 C2 C1 -123.20(14) .
Si1 C1 C2 Si2 174.74(8) .
Si1 C5 C6 C7 -179.75(14) .
Si1 C5 C10 C9 179.20(13) .
C1 Si1 C1 C2 130.51(17) 2_655
C1 Si1 C5 C6 160.01(13) 2_655
C1 Si1 C5 C6 -79.56(15) .
C1 Si1 C5 C10 -19.48(16) 2_655
C1 Si1 C5 C10 100.95(14) .
C3 Si2 C2 C1 120.40(15) .
C4 Si2 C2 C1 -7.21(17) .
C5 Si1 C1 C2 -108.63(15) 2_655
C5 Si1 C1 C2 11.92(17) .
C5 Si1 C5 C6 39.09(12) 2_655
C5 Si1 C5 C10 -140.40(16) 2_655
C5 C6 C7 C8 0.6(3) .
C6 C5 C10 C9 -0.3(3) .
C6 C7 C8 C9 -0.3(3) .
C7 C8 C9 C10 -0.2(3) .
C8 C9 C10 C5 0.6(3) .
C10 C5 C6 C7 -0.2(3) .

loop_
_diffrn_oxdiff_twin_id
_diffrn_oxdiff_twin_ratio
_diffrn_oxdiff_twin_reflns_isolated
_diffrn_oxdiff_twin_reflns_overlapped
1 0.7338 36637 11885
2 0.2662 0 11884
